data_4306146
loop_
_publ_author_name
'Nail M. Shavaleev'
'Rosario Scopelliti'
'Fr\'ed\'eric Gumy'
'Jean-Claude G. B\"unzli'

_publ_contact_author_address
;Ecole polytechnique f\'ed\'erale de Lausanne
Institut des sciences et ing\'enierie chimiques
EPFL SB ISIC LCSL
BCH 1402 (B\^at. BCH)
CH-1015 Lausanne
Switzerland
;
_publ_contact_author_email jean-claude.bunzli@epfl.ch
_publ_contact_author_fax '+41 21 693 98 25'
_publ_contact_author_name 'Jean-Claude B\"unzli'
_publ_contact_author_phone '+41 21 693 98 21'
_publ_section_title
;
Near-Infrared Luminescence of Nine-Coordinate Neodymium Complexes with
Benzimidazole-Substituted 8-Hydroxyquinolines
;
_journal_name_full 'Inorganic Chemistry'
_journal_page_first 9055
_journal_page_last 9068
_journal_paper_doi 10.1021/ic8010585
_journal_volume 47
_journal_year 2008
_chemical_formula_moiety 'C63 H60 N9 Nd O6, 5(C2 H3 N)'
_chemical_formula_sum 'C73 H75 N14 Nd O6'
_chemical_formula_weight 1388.71
_chemical_name_systematic
; 
 ? 
;
_space_group_IT_number 2
_symmetry_cell_setting triclinic
_symmetry_space_group_name_Hall '-P 1'
_symmetry_space_group_name_H-M 'P -1'
_atom_sites_solution_hydrogens geom
_atom_sites_solution_primary direct
_atom_sites_solution_secondary difmap
_audit_creation_method SHELXL-97
_cell_angle_alpha 102.889(2)
_cell_angle_beta 100.872(2)
_cell_angle_gamma 111.688(3)
_cell_formula_units_Z 2
_cell_length_a 15.6030(5)
_cell_length_b 15.7296(4)
_cell_length_c 16.1633(4)
_cell_measurement_reflns_used 17806
_cell_measurement_temperature 140(2)
_cell_measurement_theta_max 27.3858
_cell_measurement_theta_min 2.6311
_cell_volume 3428.6(2)
_computing_cell_refinement
; 
CrysAlis RED, Oxford Diffraction Ltd., 
Version 1.171.32.5 (release 08-05-2007 CrysAlis171 .NET) 
(compiled May  8 2007,13:10:02) 
;
_computing_data_collection
; 
CrysAlis CCD, Oxford Diffraction Ltd., 
Version 1.171.32.5 (release 08-05-2007 CrysAlis171 .NET) 
(compiled May  8 2007,13:10:02) 
;
_computing_data_reduction
; 
CrysAlis RED, Oxford Diffraction Ltd., 
Version 1.171.32.5 (release 08-05-2007 CrysAlis171 .NET) 
(compiled May  8 2007,13:10:02) 
;
_computing_molecular_graphics 'Bruker SHELXTL'
_computing_publication_material 'Bruker SHELXTL'
_computing_structure_refinement 'SHELXL-97 (Sheldrick, 1997)'
_computing_structure_solution 'SHELXS-97 (Sheldrick, 1990)'
_diffrn_ambient_temperature 140(2)
_diffrn_detector_area_resol_mean 8.2812
_diffrn_measured_fraction_theta_full 0.990
_diffrn_measured_fraction_theta_max 0.990
_diffrn_measurement_device_type 'Oxford Diffraction, KM4/Sapphire CCD'
_diffrn_measurement_method 'phi and omega scans'
_diffrn_radiation_monochromator graphite
_diffrn_radiation_source 'fine-focus sealed tube'
_diffrn_radiation_type MoK\a
_diffrn_radiation_wavelength 0.71073
_diffrn_reflns_av_R_equivalents 0.0303
_diffrn_reflns_av_sigmaI/netI 0.0457
_diffrn_reflns_limit_h_max 19
_diffrn_reflns_limit_h_min -19
_diffrn_reflns_limit_k_max 19
_diffrn_reflns_limit_k_min -18
_diffrn_reflns_limit_l_max 19
_diffrn_reflns_limit_l_min -19
_diffrn_reflns_number 27411
_diffrn_reflns_theta_full 26.02
_diffrn_reflns_theta_max 26.02
_diffrn_reflns_theta_min 2.64
_exptl_absorpt_coefficient_mu 0.820
_exptl_absorpt_correction_T_max 1.00000
_exptl_absorpt_correction_T_min 0.92244
_exptl_absorpt_correction_type multi-scan
_exptl_absorpt_process_details
; 
CrysAlis RED, Oxford Diffraction Ltd., 
Version 1.171.32.5 (release 08-05-2007 CrysAlis171 .NET) 
(compiled May  8 2007,13:10:02) 
Empirical absorption correction using spherical harmonics, 
 implemented in SCALE3 ABSPACK scaling algorithm. 
;
_exptl_crystal_colour red
_exptl_crystal_density_diffrn 1.345
_exptl_crystal_density_method 'not measured'
_exptl_crystal_description prismatic
_exptl_crystal_F_000 1438
_exptl_crystal_size_max 0.32
_exptl_crystal_size_mid 0.28
_exptl_crystal_size_min 0.26
_refine_diff_density_max 0.539
_refine_diff_density_min -0.464
_refine_diff_density_rms 0.072
_refine_ls_extinction_method none
_refine_ls_goodness_of_fit_ref 1.045
_refine_ls_hydrogen_treatment riding
_refine_ls_matrix_type full
_refine_ls_number_parameters 913
_refine_ls_number_reflns 13383
_refine_ls_number_restraints 0
_refine_ls_restrained_S_all 1.045
_refine_ls_R_factor_all 0.0457
_refine_ls_R_factor_gt 0.0313
_refine_ls_shift/su_max 0.001
_refine_ls_shift/su_mean 0.000
_refine_ls_structure_factor_coef Fsqd
_refine_ls_weighting_details 'calc w=1/[\s^2^(Fo^2^)+(0.0323P)^2^+1.6540P] where P=(Fo^2^+2Fc^2^)/3'
_refine_ls_weighting_scheme calc
_refine_ls_wR_factor_gt 0.0648
_refine_ls_wR_factor_ref 0.0712
_reflns_number_gt 11168
_reflns_number_total 13383
_reflns_threshold_expression >2sigma(I)
_cod_data_source_file ic8010585_si_005_09.cif
_cod_data_source_block '[Nd(L-OMe*)3]'
_cod_depositor_comments
;
The following automatic conversions were performed:
'_symmetry_cell_setting' value 'Triclinic' changed to 'triclinic'
according to '/home/saulius/struct/CIF-dictionaries/cif_core.dic'
dictionary named 'cif_core.dic' version 2.4.1 from 2010-06-29.

Automatic conversion script
Id: cif_fix_enum 1527 2010-12-29 10:47:43Z saulius 
;
_cod_original_cell_volume 3428.59(16)
_cod_database_code 4306146

loop_
_symmetry_equiv_pos_as_xyz
'x, y, z'
'-x, -y, -z'

loop_
_atom_site_label
_atom_site_type_symbol
_atom_site_fract_x
_atom_site_fract_y
_atom_site_fract_z
_atom_site_U_iso_or_equiv
_atom_site_adp_type
_atom_site_occupancy
_atom_site_symmetry_multiplicity
_atom_site_calc_flag
_atom_site_refinement_flags
_atom_site_disorder_assembly
_atom_site_disorder_group
Nd1 Nd -0.044213(10) 0.191731(10) 0.233943(9) 0.01593(4) Uani 1 1 d . . .
O1 O -0.00544(13) 0.05903(12) 0.23282(11) 0.0236(4) Uani 1 1 d . . .
O2 O -0.14311(12) 0.11365(12) 0.31688(12) 0.0226(4) Uani 1 1 d . . .
O3 O 0.12104(12) 0.28968(12) 0.24603(11) 0.0225(4) Uani 1 1 d . . .
O4 O -0.05732(14) 0.61271(13) 0.30357(13) 0.0332(5) Uani 1 1 d . . .
O5 O 0.11649(15) 0.40478(15) -0.04995(14) 0.0376(5) Uani 1 1 d . . .
O6 O -0.50672(14) -0.08915(14) 0.10905(13) 0.0372(5) Uani 1 1 d . . .
N1 N 0.06038(15) 0.20289(15) 0.38537(13) 0.0190(4) Uani 1 1 d . . .
N2 N 0.01255(15) 0.35074(15) 0.37231(14) 0.0197(5) Uani 1 1 d . . .
N3 N 0.13279(15) 0.45521(15) 0.49618(14) 0.0233(5) Uani 1 1 d . . .
N4 N -0.20533(14) 0.21588(14) 0.23075(13) 0.0170(4) Uani 1 1 d . . .
N5 N -0.09478(15) 0.29707(14) 0.13305(13) 0.0183(4) Uani 1 1 d . . .
N6 N -0.21653(15) 0.30924(15) 0.04513(14) 0.0206(5) Uani 1 1 d . . .
N7 N 0.00650(15) 0.15655(14) 0.08891(13) 0.0179(4) Uani 1 1 d . . .
N8 N -0.17848(15) 0.06166(14) 0.08271(13) 0.0191(4) Uani 1 1 d . . .
N9 N -0.23557(16) 0.01063(15) -0.06594(14) 0.0239(5) Uani 1 1 d . . .
C1 C 0.02870(19) 0.04326(19) 0.30526(17) 0.0224(6) Uani 1 1 d . . .
C2 C 0.0349(2) -0.0418(2) 0.3087(2) 0.0314(7) Uani 1 1 d . . .
H2 H 0.0139 -0.0935 0.2550 0.038 Uiso 1 1 calc R . .
C3 C 0.0717(2) -0.0529(2) 0.3897(2) 0.0376(7) Uani 1 1 d . . .
H3 H 0.0744 -0.1124 0.3890 0.045 Uiso 1 1 calc R . .
C4 C 0.1038(2) 0.0184(2) 0.4698(2) 0.0378(7) Uani 1 1 d . . .
H4 H 0.1279 0.0084 0.5236 0.045 Uiso 1 1 calc R . .
C5 C 0.1004(2) 0.1066(2) 0.47082(18) 0.0288(6) Uani 1 1 d . . .
C6 C 0.06366(18) 0.11949(19) 0.38947(17) 0.0212(5) Uani 1 1 d . . .
C7 C 0.1290(2) 0.1853(2) 0.54832(18) 0.0339(7) Uani 1 1 d . . .
H7 H 0.1516 0.1797 0.6048 0.041 Uiso 1 1 calc R . .
C8 C 0.1248(2) 0.2690(2) 0.54385(18) 0.0304(7) Uani 1 1 d . . .
H8 H 0.1439 0.3214 0.5965 0.036 Uiso 1 1 calc R . .
C9 C 0.09159(18) 0.27680(19) 0.45932(16) 0.0227(6) Uani 1 1 d . . .
C10 C 0.08064(18) 0.36077(18) 0.44335(16) 0.0204(5) Uani 1 1 d . . .
C11 C 0.09528(18) 0.50881(18) 0.45693(16) 0.0215(6) Uani 1 1 d . . .
C12 C 0.11960(19) 0.60771(19) 0.48139(18) 0.0276(6) Uani 1 1 d . . .
H12 H 0.1705 0.6521 0.5335 0.033 Uiso 1 1 calc R . .
C13 C 0.0667(2) 0.63802(19) 0.42693(18) 0.0279(6) Uani 1 1 d . . .
H13 H 0.0820 0.7049 0.4412 0.034 Uiso 1 1 calc R . .
C14 C -0.01008(19) 0.57168(19) 0.35004(18) 0.0254(6) Uani 1 1 d . . .
C15 C -0.03423(18) 0.47400(18) 0.32622(17) 0.0217(6) Uani 1 1 d . . .
H15 H -0.0859 0.4296 0.2747 0.026 Uiso 1 1 calc R . .
C16 C 0.02025(18) 0.44276(18) 0.38077(16) 0.0203(5) Uani 1 1 d . . .
C17 C 0.22561(19) 0.5012(2) 0.56764(17) 0.0293(6) Uani 1 1 d . . .
H17A H 0.2346 0.4522 0.5929 0.035 Uiso 1 1 calc R . .
H17B H 0.2240 0.5515 0.6158 0.035 Uiso 1 1 calc R . .
C18 C 0.3105(2) 0.5468(2) 0.53388(19) 0.0325(7) Uani 1 1 d . . .
H18A H 0.2978 0.5907 0.5031 0.039 Uiso 1 1 calc R . .
H18B H 0.3692 0.5864 0.5855 0.039 Uiso 1 1 calc R . .
C19 C 0.3300(2) 0.4740(2) 0.4707(2) 0.0366(7) Uani 1 1 d . . .
H19A H 0.2703 0.4314 0.4209 0.044 Uiso 1 1 calc R . .
H19B H 0.3480 0.4333 0.5025 0.044 Uiso 1 1 calc R . .
C20 C 0.4110(2) 0.5235(3) 0.4336(2) 0.0461(8) Uani 1 1 d . . .
H20A H 0.3903 0.5578 0.3963 0.069 Uiso 1 1 calc R . .
H20B H 0.4260 0.4749 0.3978 0.069 Uiso 1 1 calc R . .
H20C H 0.4687 0.5696 0.4829 0.069 Uiso 1 1 calc R . .
C21 C -0.1390(2) 0.5488(2) 0.22870(19) 0.0333(7) Uani 1 1 d . . .
H21A H -0.1187 0.5134 0.1845 0.050 Uiso 1 1 calc R . .
H21B H -0.1677 0.5861 0.2023 0.050 Uiso 1 1 calc R . .
H21C H -0.1869 0.5030 0.2477 0.050 Uiso 1 1 calc R . .
C22 C -0.20962(18) 0.13651(17) 0.33922(16) 0.0201(5) Uani 1 1 d . . .
C23 C -0.25071(19) 0.11026(19) 0.40434(18) 0.0261(6) Uani 1 1 d . . .
H23 H -0.2273 0.0764 0.4376 0.031 Uiso 1 1 calc R . .
C24 C -0.3260(2) 0.1328(2) 0.42177(18) 0.0295(6) Uani 1 1 d . . .
H24 H -0.3521 0.1137 0.4667 0.035 Uiso 1 1 calc R . .
C25 C -0.36323(19) 0.1815(2) 0.37629(18) 0.0273(6) Uani 1 1 d . . .
H25 H -0.4145 0.1953 0.3893 0.033 Uiso 1 1 calc R . .
C26 C -0.32430(17) 0.21077(17) 0.30984(16) 0.0201(5) Uani 1 1 d . . .
C27 C -0.24689(17) 0.18985(17) 0.29291(15) 0.0183(5) Uani 1 1 d . . .
C28 C -0.35687(18) 0.26024(18) 0.25792(17) 0.0222(6) Uani 1 1 d . . .
H28 H -0.4078 0.2767 0.2674 0.027 Uiso 1 1 calc R . .
C29 C -0.31575(18) 0.28467(17) 0.19429(16) 0.0199(5) Uani 1 1 d . . .
H29 H -0.3380 0.3177 0.1592 0.024 Uiso 1 1 calc R . .
C30 C -0.23902(17) 0.26012(16) 0.18117(16) 0.0179(5) Uani 1 1 d . . .
C31 C -0.18528(18) 0.28703(16) 0.11881(16) 0.0173(5) Uani 1 1 d . . .
C32 C -0.13951(19) 0.33657(17) 0.01083(17) 0.0217(6) Uani 1 1 d . . .
C33 C -0.1304(2) 0.3650(2) -0.06428(19) 0.0308(7) Uani 1 1 d . . .
H33 H -0.1820 0.3696 -0.1019 0.037 Uiso 1 1 calc R . .
C34 C -0.0431(2) 0.3859(2) -0.08077(19) 0.0350(7) Uani 1 1 d . . .
H34 H -0.0342 0.4052 -0.1314 0.042 Uiso 1 1 calc R . .
C35 C 0.0337(2) 0.37967(19) -0.02498(19) 0.0291(6) Uani 1 1 d . . .
C36 C 0.02487(19) 0.35141(18) 0.04870(17) 0.0236(6) Uani 1 1 d . . .
H36 H 0.0770 0.3476 0.0865 0.028 Uiso 1 1 calc R . .
C37 C -0.06451(18) 0.32836(17) 0.06573(16) 0.0195(5) Uani 1 1 d . . .
C38 C -0.31413(18) 0.29353(19) -0.00154(17) 0.0248(6) Uani 1 1 d . . .
H38A H -0.3615 0.2486 0.0197 0.030 Uiso 1 1 calc R . .
H38B H -0.3280 0.2622 -0.0659 0.030 Uiso 1 1 calc R . .
C39 C -0.3281(2) 0.3855(2) 0.0115(2) 0.0364(7) Uani 1 1 d . B .
H39A H -0.2815 0.4304 -0.0103 0.044 Uiso 1 1 calc R . .
H39B H -0.3145 0.4171 0.0757 0.044 Uiso 1 1 calc R . .
C40 C -0.4301(3) 0.3659(3) -0.0375(3) 0.0600(11) Uani 1 1 d . . .
H40A H -0.4282 0.4288 -0.0404 0.072 Uiso 1 1 calc R A 1
H40B H -0.4446 0.3256 -0.0994 0.072 Uiso 1 1 calc R A 1
C41A C -0.5061(5) 0.3244(5) -0.0101(5) 0.054(2) Uani 0.563(7) 1 d P B 1
H41A H -0.4921 0.3583 0.0530 0.080 Uiso 0.563(7) 1 calc PR B 1
H41B H -0.5191 0.2566 -0.0183 0.080 Uiso 0.563(7) 1 calc PR B 1
H41C H -0.5628 0.3276 -0.0449 0.080 Uiso 0.563(7) 1 calc PR B 1
C41B C -0.4597(7) 0.4401(7) -0.0259(6) 0.063(3) Uani 0.437(7) 1 d P B 2
H41D H -0.5291 0.4135 -0.0562 0.094 Uiso 0.437(7) 1 calc PR B 2
H41E H -0.4239 0.4882 -0.0511 0.094 Uiso 0.437(7) 1 calc PR B 2
H41F H -0.4470 0.4708 0.0377 0.094 Uiso 0.437(7) 1 calc PR B 2
C42 C 0.1889(2) 0.3809(2) -0.0090(2) 0.0454(9) Uani 1 1 d . . .
H42A H 0.2150 0.4182 0.0545 0.068 Uiso 1 1 calc R . .
H42B H 0.2409 0.3962 -0.0368 0.068 Uiso 1 1 calc R . .
H42C H 0.1609 0.3118 -0.0163 0.068 Uiso 1 1 calc R . .
C43 C 0.16293(18) 0.26380(18) 0.18867(17) 0.0212(5) Uani 1 1 d . . .
C44 C 0.2624(2) 0.3015(2) 0.20320(19) 0.0306(6) Uani 1 1 d . . .
H44 H 0.3042 0.3489 0.2584 0.037 Uiso 1 1 calc R . .
C45 C 0.3024(2) 0.2708(2) 0.1378(2) 0.0341(7) Uani 1 1 d . . .
H45 H 0.3707 0.2969 0.1509 0.041 Uiso 1 1 calc R . .
C46 C 0.2466(2) 0.2049(2) 0.05640(19) 0.0296(6) Uani 1 1 d . . .
H46 H 0.2757 0.1857 0.0136 0.035 Uiso 1 1 calc R . .
C47 C 0.1447(2) 0.16550(18) 0.03626(17) 0.0222(6) Uani 1 1 d . . .
C48 C 0.10351(18) 0.19289(17) 0.10263(17) 0.0197(5) Uani 1 1 d . . .
C49 C 0.0790(2) 0.10176(18) -0.04710(18) 0.0252(6) Uani 1 1 d . . .
H49 H 0.1029 0.0816 -0.0941 0.030 Uiso 1 1 calc R . .
C50 C -0.0180(2) 0.06874(18) -0.06132(17) 0.0242(6) Uani 1 1 d . . .
H50 H -0.0615 0.0275 -0.1183 0.029 Uiso 1 1 calc R . .
C51 C -0.05353(19) 0.09630(17) 0.00939(16) 0.0199(5) Uani 1 1 d . . .
C52 C -0.15560(19) 0.05798(17) 0.00766(16) 0.0199(5) Uani 1 1 d . . .
C53 C -0.31466(19) -0.01794(18) -0.03472(17) 0.0240(6) Uani 1 1 d . . .
C54 C -0.4140(2) -0.0703(2) -0.07831(19) 0.0325(7) Uani 1 1 d . . .
H54 H -0.4389 -0.0911 -0.1413 0.039 Uiso 1 1 calc R . .
C55 C -0.4733(2) -0.0902(2) -0.0263(2) 0.0356(7) Uani 1 1 d . . .
H55 H -0.5411 -0.1247 -0.0539 0.043 Uiso 1 1 calc R . .
C56 C -0.43724(19) -0.06114(19) 0.06746(19) 0.0287(6) Uani 1 1 d . . .
C57 C -0.33951(19) -0.00879(18) 0.11093(17) 0.0235(6) Uani 1 1 d . . .
H57 H -0.3150 0.0113 0.1739 0.028 Uiso 1 1 calc R . .
C58 C -0.27800(18) 0.01351(17) 0.05802(16) 0.0206(5) Uani 1 1 d . . .
C59 C -0.2454(2) 0.0012(2) -0.16026(17) 0.0300(6) Uani 1 1 d . . .
H59A H -0.3111 -0.0480 -0.1967 0.036 Uiso 1 1 calc R . .
H59B H -0.1985 -0.0218 -0.1783 0.036 Uiso 1 1 calc R . .
C60 C -0.2283(2) 0.0950(2) -0.17873(19) 0.0369(7) Uani 1 1 d . . .
H60A H -0.1593 0.1407 -0.1509 0.044 Uiso 1 1 calc R . .
H60B H -0.2672 0.1239 -0.1516 0.044 Uiso 1 1 calc R . .
C61 C -0.2555(3) 0.0804(3) -0.2785(2) 0.0456(8) Uani 1 1 d . . .
H61A H -0.2207 0.0465 -0.3063 0.055 Uiso 1 1 calc R . .
H61B H -0.3257 0.0386 -0.3054 0.055 Uiso 1 1 calc R . .
C62 C -0.2318(4) 0.1741(3) -0.2988(3) 0.0795(15) Uani 1 1 d . . .
H62A H -0.2675 0.2071 -0.2730 0.119 Uiso 1 1 calc R . .
H62B H -0.2502 0.1606 -0.3634 0.119 Uiso 1 1 calc R . .
H62C H -0.1622 0.2153 -0.2733 0.119 Uiso 1 1 calc R . .
C63 C -0.4751(2) -0.0634(2) 0.2033(2) 0.0445(8) Uani 1 1 d . . .
H63A H -0.4333 -0.0941 0.2204 0.067 Uiso 1 1 calc R . .
H63B H -0.5313 -0.0852 0.2252 0.067 Uiso 1 1 calc R . .
H63C H -0.4389 0.0070 0.2292 0.067 Uiso 1 1 calc R . .
C64 C 0.2786(2) 0.2013(3) 0.3781(2) 0.0480(9) Uani 1 1 d . . .
H64A H 0.2357 0.2160 0.3368 0.072 Uiso 1 1 calc R . .
H64B H 0.2880 0.2376 0.4394 0.072 Uiso 1 1 calc R . .
H64C H 0.2495 0.1319 0.3698 0.072 Uiso 1 1 calc R . .
C65 C 0.3712(2) 0.2285(2) 0.3605(2) 0.0423(8) Uani 1 1 d . . .
N10 N 0.4428(2) 0.2493(3) 0.3461(2) 0.0681(10) Uani 1 1 d . . .
C66 C -0.1800(2) 0.4787(2) -0.2682(2) 0.0434(8) Uani 1 1 d . . .
H66A H -0.1212 0.4916 -0.2229 0.065 Uiso 1 1 calc R . .
H66B H -0.1796 0.5401 -0.2724 0.065 Uiso 1 1 calc R . .
H66C H -0.1822 0.4399 -0.3258 0.065 Uiso 1 1 calc R . .
C67 C -0.2637(3) 0.4267(3) -0.2438(2) 0.0412(8) Uani 1 1 d . . .
N11 N -0.3283(3) 0.3851(3) -0.2241(2) 0.0700(10) Uani 1 1 d . . .
C68 C -0.5336(7) 0.4244(7) -0.2579(5) 0.205(5) Uani 1 1 d . . .
H68A H -0.5705 0.3694 -0.2405 0.308 Uiso 1 1 calc R . .
H68B H -0.4657 0.4540 -0.2216 0.308 Uiso 1 1 calc R . .
H68C H -0.5379 0.4019 -0.3208 0.308 Uiso 1 1 calc R . .
C69 C -0.5715(3) 0.4927(3) -0.2447(3) 0.0608(11) Uani 1 1 d . . .
N12 N -0.6029(4) 0.5438(4) -0.2363(3) 0.1075(16) Uani 1 1 d . . .
C70A C -0.229(2) -0.120(2) 0.2276(17) 0.049(5) Uani 0.563(6) 1 d P C -1
H70A H -0.2660 -0.1144 0.1743 0.073 Uiso 0.563(6) 1 calc PR C -1
H70B H -0.1604 -0.0768 0.2413 0.073 Uiso 0.563(6) 1 calc PR C -1
H70C H -0.2523 -0.1005 0.2778 0.073 Uiso 0.563(6) 1 calc PR C -1
C71A C -0.2413(5) -0.2145(5) 0.2126(4) 0.0452(17) Uani 0.563(6) 1 d P C -1
N13A N -0.2530(6) -0.2918(5) 0.1958(5) 0.088(3) Uani 0.563(6) 1 d P C -1
C70B C -0.211(3) -0.115(3) 0.238(2) 0.062(8) Uani 0.437(6) 1 d P C -2
H70D H -0.1737 -0.0585 0.2923 0.094 Uiso 0.437(6) 1 calc PR C -2
H70E H -0.2317 -0.0933 0.1890 0.094 Uiso 0.437(6) 1 calc PR C -2
H70F H -0.1703 -0.1471 0.2238 0.094 Uiso 0.437(6) 1 calc PR C -2
C71B C -0.2917(7) -0.1786(8) 0.2533(8) 0.072(4) Uani 0.437(6) 1 d P C -2
N13B N -0.3508(8) -0.2235(10) 0.2777(10) 0.136(6) Uani 0.437(6) 1 d P C -2
C72A C -0.5137(16) -0.159(2) 0.4264(15) 0.154(12) Uani 0.550(10) 1 d P D -1
H72A H -0.5130 -0.1628 0.4861 0.232 Uiso 0.550(10) 1 calc PR D -1
H72B H -0.5718 -0.2122 0.3825 0.232 Uiso 0.550(10) 1 calc PR D -1
H72C H -0.5138 -0.0971 0.4235 0.232 Uiso 0.550(10) 1 calc PR D -1
C73A C -0.4260(9) -0.1647(9) 0.4066(7) 0.073(3) Uani 0.550(10) 1 d P D -1
N14A N -0.3621(7) -0.1661(7) 0.3884(7) 0.111(4) Uani 0.550(10) 1 d P D -1
C72B C -0.491(3) -0.2105(16) 0.4149(15) 0.143(10) Uani 0.450(10) 1 d P D -2
H72D H -0.4306 -0.2143 0.4111 0.215 Uiso 0.450(10) 1 calc PR D -2
H72E H -0.5318 -0.2236 0.3552 0.215 Uiso 0.450(10) 1 calc PR D -2
H72F H -0.5253 -0.2585 0.4410 0.215 Uiso 0.450(10) 1 calc PR D -2
C73B C -0.4713(13) -0.1212(13) 0.4666(12) 0.080(5) Uani 0.450(10) 1 d P D -2
N14B N -0.4567(10) -0.0471(9) 0.5068(10) 0.135(6) Uani 0.450(10) 1 d P D -2

loop_
_atom_site_aniso_label
_atom_site_aniso_U_11
_atom_site_aniso_U_22
_atom_site_aniso_U_33
_atom_site_aniso_U_23
_atom_site_aniso_U_13
_atom_site_aniso_U_12
Nd1 0.01625(7) 0.01641(7) 0.01422(7) 0.00298(5) 0.00356(5) 0.00764(5)
O1 0.0274(10) 0.0245(10) 0.0187(9) 0.0048(8) 0.0042(8) 0.0137(8)
O2 0.0227(10) 0.0229(9) 0.0264(10) 0.0109(8) 0.0074(8) 0.0124(8)
O3 0.0197(9) 0.0258(10) 0.0178(9) 0.0028(8) 0.0059(8) 0.0075(8)
O4 0.0378(12) 0.0234(10) 0.0343(11) 0.0036(9) 0.0046(9) 0.0152(9)
O5 0.0394(12) 0.0436(12) 0.0435(13) 0.0282(11) 0.0248(10) 0.0180(10)
O6 0.0216(10) 0.0380(12) 0.0338(12) 0.0079(9) 0.0032(9) -0.0018(9)
N1 0.0211(11) 0.0235(11) 0.0151(10) 0.0062(9) 0.0065(9) 0.0119(9)
N2 0.0173(11) 0.0211(11) 0.0201(11) 0.0036(9) 0.0066(9) 0.0087(9)
N3 0.0199(11) 0.0259(12) 0.0152(11) -0.0009(9) 0.0017(9) 0.0064(9)
N4 0.0169(10) 0.0125(10) 0.0150(10) 0.0010(8) 0.0005(8) 0.0036(8)
N5 0.0210(11) 0.0166(10) 0.0176(11) 0.0055(9) 0.0049(9) 0.0090(9)
N6 0.0208(11) 0.0190(11) 0.0200(11) 0.0068(9) 0.0022(9) 0.0081(9)
N7 0.0223(11) 0.0147(10) 0.0190(11) 0.0058(9) 0.0060(9) 0.0101(9)
N8 0.0209(11) 0.0172(10) 0.0177(11) 0.0018(9) 0.0035(9) 0.0099(9)
N9 0.0283(12) 0.0205(11) 0.0144(11) 0.0007(9) -0.0002(9) 0.0075(10)
C1 0.0220(14) 0.0269(14) 0.0267(14) 0.0122(12) 0.0112(11) 0.0152(11)
C2 0.0403(17) 0.0319(16) 0.0324(16) 0.0125(13) 0.0145(14) 0.0235(14)
C3 0.050(2) 0.0412(18) 0.0467(19) 0.0275(16) 0.0242(16) 0.0332(16)
C4 0.0439(19) 0.052(2) 0.0360(18) 0.0257(16) 0.0150(15) 0.0321(16)
C5 0.0272(15) 0.0416(17) 0.0256(15) 0.0163(13) 0.0112(12) 0.0184(13)
C6 0.0170(13) 0.0284(14) 0.0250(14) 0.0116(11) 0.0092(11) 0.0139(11)
C7 0.0377(17) 0.0517(19) 0.0190(14) 0.0167(14) 0.0069(13) 0.0241(15)
C8 0.0320(16) 0.0414(17) 0.0159(13) 0.0067(12) 0.0053(12) 0.0161(14)
C9 0.0181(13) 0.0309(15) 0.0164(13) 0.0050(11) 0.0041(11) 0.0095(11)
C10 0.0166(13) 0.0255(14) 0.0134(12) 0.0014(10) 0.0052(10) 0.0054(11)
C11 0.0184(13) 0.0242(14) 0.0165(13) 0.0000(11) 0.0067(11) 0.0066(11)
C12 0.0223(14) 0.0231(14) 0.0239(14) -0.0055(11) 0.0060(12) 0.0034(11)
C13 0.0315(16) 0.0180(13) 0.0281(15) -0.0005(11) 0.0109(13) 0.0076(12)
C14 0.0245(14) 0.0262(14) 0.0263(14) 0.0047(12) 0.0118(12) 0.0119(12)
C15 0.0203(13) 0.0213(13) 0.0181(13) -0.0005(11) 0.0048(11) 0.0074(11)
C16 0.0199(13) 0.0210(13) 0.0169(13) 0.0010(10) 0.0089(11) 0.0068(11)
C17 0.0251(15) 0.0334(16) 0.0161(13) -0.0023(12) -0.0020(11) 0.0083(12)
C18 0.0198(14) 0.0343(16) 0.0295(16) 0.0012(13) -0.0007(12) 0.0060(12)
C19 0.0292(16) 0.0443(18) 0.0277(16) 0.0020(14) 0.0031(13) 0.0149(14)
C20 0.0339(18) 0.065(2) 0.0376(19) 0.0095(17) 0.0104(15) 0.0231(17)
C21 0.0415(18) 0.0338(16) 0.0303(16) 0.0140(13) 0.0110(14) 0.0199(14)
C22 0.0170(13) 0.0173(12) 0.0193(13) 0.0026(10) 0.0023(10) 0.0038(10)
C23 0.0259(14) 0.0284(14) 0.0243(14) 0.0119(12) 0.0078(12) 0.0100(12)
C24 0.0281(15) 0.0362(16) 0.0226(14) 0.0114(12) 0.0130(12) 0.0083(13)
C25 0.0191(14) 0.0323(15) 0.0275(15) 0.0043(12) 0.0105(12) 0.0094(12)
C26 0.0152(12) 0.0187(13) 0.0188(13) -0.0012(10) 0.0027(10) 0.0046(10)
C27 0.0178(13) 0.0166(12) 0.0135(12) -0.0015(10) 0.0035(10) 0.0041(10)
C28 0.0174(13) 0.0222(13) 0.0214(13) -0.0024(11) 0.0033(11) 0.0094(11)
C29 0.0206(13) 0.0187(12) 0.0166(12) 0.0008(10) -0.0002(10) 0.0103(10)
C30 0.0168(12) 0.0120(11) 0.0169(12) -0.0007(10) -0.0002(10) 0.0035(10)
C31 0.0227(13) 0.0101(11) 0.0158(12) 0.0024(10) 0.0026(10) 0.0060(10)
C32 0.0252(14) 0.0154(12) 0.0211(13) 0.0054(10) 0.0038(11) 0.0069(11)
C33 0.0332(16) 0.0293(15) 0.0268(15) 0.0151(12) 0.0037(13) 0.0093(13)
C34 0.0443(19) 0.0349(16) 0.0282(16) 0.0201(14) 0.0130(14) 0.0129(14)
C35 0.0331(16) 0.0239(14) 0.0335(16) 0.0136(12) 0.0163(13) 0.0102(12)
C36 0.0269(14) 0.0202(13) 0.0267(14) 0.0087(11) 0.0086(12) 0.0124(11)
C37 0.0257(14) 0.0137(12) 0.0177(13) 0.0032(10) 0.0063(11) 0.0081(10)
C38 0.0207(14) 0.0262(14) 0.0208(14) 0.0108(11) -0.0018(11) 0.0051(11)
C39 0.0280(16) 0.0367(17) 0.054(2) 0.0275(15) 0.0105(14) 0.0170(14)
C40 0.047(2) 0.090(3) 0.055(2) 0.019(2) 0.0073(19) 0.048(2)
C41A 0.044(4) 0.055(4) 0.063(5) 0.022(3) 0.012(3) 0.021(3)
C41B 0.060(6) 0.068(6) 0.081(7) 0.024(5) 0.013(5) 0.055(5)
C42 0.052(2) 0.0425(19) 0.073(2) 0.0362(18) 0.045(2) 0.0306(17)
C43 0.0235(14) 0.0243(14) 0.0196(13) 0.0087(11) 0.0085(11) 0.0124(11)
C44 0.0223(14) 0.0377(16) 0.0282(15) 0.0055(13) 0.0075(12) 0.0122(13)
C45 0.0237(15) 0.0446(18) 0.0404(18) 0.0149(15) 0.0145(14) 0.0183(14)
C46 0.0332(16) 0.0354(16) 0.0345(16) 0.0161(14) 0.0201(14) 0.0222(14)
C47 0.0334(15) 0.0208(13) 0.0239(14) 0.0100(11) 0.0157(12) 0.0187(12)
C48 0.0223(13) 0.0178(12) 0.0239(14) 0.0088(11) 0.0084(11) 0.0119(11)
C49 0.0396(17) 0.0216(13) 0.0252(14) 0.0102(11) 0.0195(13) 0.0185(12)
C50 0.0352(16) 0.0182(13) 0.0193(13) 0.0035(11) 0.0080(12) 0.0131(12)
C51 0.0266(14) 0.0160(12) 0.0202(13) 0.0063(10) 0.0064(11) 0.0123(11)
C52 0.0268(14) 0.0138(12) 0.0172(13) 0.0017(10) 0.0035(11) 0.0101(11)
C53 0.0276(15) 0.0168(13) 0.0211(14) 0.0034(11) 0.0009(11) 0.0073(11)
C54 0.0322(16) 0.0262(15) 0.0221(15) 0.0035(12) -0.0060(12) 0.0039(12)
C55 0.0228(15) 0.0283(16) 0.0353(17) 0.0071(13) -0.0038(13) -0.0028(12)
C56 0.0228(14) 0.0223(14) 0.0304(15) 0.0063(12) 0.0021(12) 0.0027(12)
C57 0.0248(14) 0.0168(13) 0.0212(13) 0.0027(11) 0.0010(11) 0.0053(11)
C58 0.0206(13) 0.0138(12) 0.0201(13) 0.0003(10) 0.0003(11) 0.0054(10)
C59 0.0348(16) 0.0327(16) 0.0158(13) 0.0032(12) 0.0025(12) 0.0126(13)
C60 0.0474(19) 0.0412(18) 0.0245(15) 0.0113(14) 0.0068(14) 0.0230(15)
C61 0.056(2) 0.062(2) 0.0262(17) 0.0169(16) 0.0096(16) 0.0328(19)
C62 0.137(4) 0.080(3) 0.038(2) 0.033(2) 0.018(3) 0.059(3)
C63 0.0297(17) 0.055(2) 0.0314(17) 0.0078(15) 0.0075(14) 0.0035(15)
C64 0.0371(19) 0.052(2) 0.054(2) 0.0114(17) 0.0179(17) 0.0194(16)
C65 0.0298(18) 0.0455(19) 0.046(2) 0.0070(16) 0.0081(15) 0.0166(15)
N10 0.0354(18) 0.092(3) 0.082(3) 0.029(2) 0.0201(18) 0.0307(18)
C66 0.048(2) 0.0433(19) 0.0411(19) 0.0095(16) 0.0174(16) 0.0219(16)
C67 0.045(2) 0.057(2) 0.0334(18) 0.0207(16) 0.0112(16) 0.0314(18)
N11 0.057(2) 0.106(3) 0.075(2) 0.057(2) 0.036(2) 0.042(2)
C68 0.365(12) 0.317(11) 0.247(9) 0.232(9) 0.256(10) 0.315(11)
C69 0.061(3) 0.083(3) 0.072(3) 0.045(2) 0.032(2) 0.048(2)
N12 0.133(4) 0.119(4) 0.109(4) 0.035(3) 0.029(3) 0.100(4)
C70A 0.040(12) 0.051(8) 0.063(7) 0.028(5) 0.005(6) 0.027(8)
C71A 0.050(4) 0.049(4) 0.040(4) 0.011(3) 0.017(3) 0.025(3)
N13A 0.131(7) 0.058(4) 0.086(5) 0.018(4) 0.051(5) 0.045(4)
C70B 0.025(11) 0.062(11) 0.109(18) 0.056(11) 0.015(11) 0.015(7)
C71B 0.039(5) 0.076(7) 0.094(8) 0.049(7) 0.004(5) 0.012(5)
N13B 0.072(8) 0.162(12) 0.184(14) 0.117(11) 0.041(8) 0.024(8)
C72A 0.097(13) 0.29(4) 0.097(14) 0.03(2) 0.055(11) 0.10(2)
C73A 0.067(6) 0.069(7) 0.091(7) 0.030(5) 0.032(6) 0.032(6)
N14A 0.087(7) 0.115(7) 0.128(8) 0.024(6) 0.046(6) 0.041(6)
C72B 0.20(3) 0.092(14) 0.106(14) 0.010(11) 0.023(18) 0.050(16)
C73B 0.085(11) 0.072(9) 0.089(12) 0.045(9) 0.030(8) 0.028(8)
N14B 0.168(13) 0.069(8) 0.179(14) 0.043(8) 0.125(11) 0.026(8)

loop_
_atom_type_symbol
_atom_type_description
_atom_type_scat_dispersion_real
_atom_type_scat_dispersion_imag
_atom_type_scat_source
C C 0.0033 0.0016 'International Tables Vol C Tables 4.2.6.8 and 6.1.1.4'
H H 0.0000 0.0000 'International Tables Vol C Tables 4.2.6.8 and 6.1.1.4'
N N 0.0061 0.0033 'International Tables Vol C Tables 4.2.6.8 and 6.1.1.4'
O O 0.0106 0.0060 'International Tables Vol C Tables 4.2.6.8 and 6.1.1.4'
Nd Nd -0.1943 3.0179 'International Tables Vol C Tables 4.2.6.8 and 6.1.1.4'

loop_
_geom_angle_atom_site_label_1
_geom_angle_atom_site_label_2
_geom_angle_atom_site_label_3
_geom_angle
_geom_angle_site_symmetry_1
_geom_angle_site_symmetry_3
_geom_angle_publ_flag
O1 Nd1 O3 89.31(6) . . ?
O1 Nd1 O2 78.39(6) . . ?
O3 Nd1 O2 141.87(6) . . ?
O1 Nd1 N1 64.49(6) . . ?
O3 Nd1 N1 73.68(6) . . ?
O2 Nd1 N1 68.42(6) . . ?
O1 Nd1 N7 75.24(6) . . ?
O3 Nd1 N7 64.20(6) . . ?
O2 Nd1 N7 142.36(6) . . ?
N1 Nd1 N7 120.96(6) . . ?
O1 Nd1 N4 133.43(6) . . ?
O3 Nd1 N4 137.20(6) . . ?
O2 Nd1 N4 63.08(6) . . ?
N1 Nd1 N4 117.94(6) . . ?
N7 Nd1 N4 121.09(6) . . ?
O1 Nd1 N2 126.73(6) . . ?
O3 Nd1 N2 74.81(6) . . ?
O2 Nd1 N2 83.95(6) . . ?
N1 Nd1 N2 62.26(6) . . ?
N7 Nd1 N2 133.56(6) . . ?
N4 Nd1 N2 76.11(6) . . ?
O1 Nd1 N8 80.86(6) . . ?
O3 Nd1 N8 124.81(6) . . ?
O2 Nd1 N8 89.01(6) . . ?
N1 Nd1 N8 141.32(6) . . ?
N7 Nd1 N8 60.75(6) . . ?
N4 Nd1 N8 73.71(6) . . ?
N2 Nd1 N8 148.90(6) . . ?
O1 Nd1 N5 145.76(6) . . ?
O3 Nd1 N5 86.74(6) . . ?
O2 Nd1 N5 122.91(6) . . ?
N1 Nd1 N5 144.85(6) . . ?
N7 Nd1 N5 72.45(6) . . ?
N4 Nd1 N5 59.87(6) . . ?
N2 Nd1 N5 84.80(6) . . ?
N8 Nd1 N5 73.76(6) . . ?
C1 O1 Nd1 123.15(16) . . ?
C22 O2 Nd1 123.63(15) . . ?
C43 O3 Nd1 121.73(15) . . ?
C14 O4 C21 117.0(2) . . ?
C35 O5 C42 117.4(2) . . ?
C56 O6 C63 117.2(2) . . ?
C9 N1 C6 119.9(2) . . ?
C9 N1 Nd1 123.74(17) . . ?
C6 N1 Nd1 114.84(15) . . ?
C10 N2 C16 105.4(2) . . ?
C10 N2 Nd1 114.83(16) . . ?
C16 N2 Nd1 134.21(16) . . ?
C10 N3 C11 106.6(2) . . ?
C10 N3 C17 129.9(2) . . ?
C11 N3 C17 121.9(2) . . ?
C30 N4 C27 119.7(2) . . ?
C30 N4 Nd1 125.08(16) . . ?
C27 N4 Nd1 114.77(15) . . ?
C31 N5 C37 105.5(2) . . ?
C31 N5 Nd1 115.77(15) . . ?
C37 N5 Nd1 133.37(16) . . ?
C31 N6 C32 106.1(2) . . ?
C31 N6 C38 129.9(2) . . ?
C32 N6 C38 123.2(2) . . ?
C51 N7 C48 119.8(2) . . ?
C51 N7 Nd1 125.05(16) . . ?
C48 N7 Nd1 114.32(15) . . ?
C52 N8 C58 105.8(2) . . ?
C52 N8 Nd1 117.87(16) . . ?
C58 N8 Nd1 133.40(16) . . ?
C52 N9 C53 106.4(2) . . ?
C52 N9 C59 130.8(2) . . ?
C53 N9 C59 122.2(2) . . ?
O1 C1 C2 125.2(2) . . ?
O1 C1 C6 118.6(2) . . ?
C2 C1 C6 116.2(2) . . ?
C1 C2 C3 121.4(3) . . ?
C1 C2 H2 119.3 . . ?
C3 C2 H2 119.3 . . ?
C4 C3 C2 122.8(3) . . ?
C4 C3 H3 118.6 . . ?
C2 C3 H3 118.6 . . ?
C3 C4 C5 118.6(3) . . ?
C3 C4 H4 120.7 . . ?
C5 C4 H4 120.7 . . ?
C4 C5 C7 124.7(3) . . ?
C4 C5 C6 119.5(3) . . ?
C7 C5 C6 115.8(3) . . ?
N1 C6 C5 122.6(2) . . ?
N1 C6 C1 115.9(2) . . ?
C5 C6 C1 121.5(2) . . ?
C8 C7 C5 121.3(3) . . ?
C8 C7 H7 119.3 . . ?
C5 C7 H7 119.3 . . ?
C7 C8 C9 118.9(3) . . ?
C7 C8 H8 120.6 . . ?
C9 C8 H8 120.6 . . ?
N1 C9 C8 121.4(3) . . ?
N1 C9 C10 112.9(2) . . ?
C8 C9 C10 125.5(2) . . ?
N2 C10 N3 112.0(2) . . ?
N2 C10 C9 121.2(2) . . ?
N3 C10 C9 126.8(2) . . ?
N3 C11 C16 106.2(2) . . ?
N3 C11 C12 131.8(2) . . ?
C16 C11 C12 122.0(2) . . ?
C13 C12 C11 117.1(2) . . ?
C13 C12 H12 121.4 . . ?
C11 C12 H12 121.4 . . ?
C12 C13 C14 121.4(2) . . ?
C12 C13 H13 119.3 . . ?
C14 C13 H13 119.3 . . ?
O4 C14 C15 124.1(2) . . ?
O4 C14 C13 114.5(2) . . ?
C15 C14 C13 121.4(3) . . ?
C14 C15 C16 117.6(2) . . ?
C14 C15 H15 121.2 . . ?
C16 C15 H15 121.2 . . ?
N2 C16 C11 109.8(2) . . ?
N2 C16 C15 129.6(2) . . ?
C11 C16 C15 120.6(2) . . ?
N3 C17 C18 111.8(2) . . ?
N3 C17 H17A 109.3 . . ?
C18 C17 H17A 109.3 . . ?
N3 C17 H17B 109.3 . . ?
C18 C17 H17B 109.3 . . ?
H17A C17 H17B 107.9 . . ?
C19 C18 C17 113.7(2) . . ?
C19 C18 H18A 108.8 . . ?
C17 C18 H18A 108.8 . . ?
C19 C18 H18B 108.8 . . ?
C17 C18 H18B 108.8 . . ?
H18A C18 H18B 107.7 . . ?
C18 C19 C20 111.6(3) . . ?
C18 C19 H19A 109.3 . . ?
C20 C19 H19A 109.3 . . ?
C18 C19 H19B 109.3 . . ?
C20 C19 H19B 109.3 . . ?
H19A C19 H19B 108.0 . . ?
C19 C20 H20A 109.5 . . ?
C19 C20 H20B 109.5 . . ?
H20A C20 H20B 109.5 . . ?
C19 C20 H20C 109.5 . . ?
H20A C20 H20C 109.5 . . ?
H20B C20 H20C 109.5 . . ?
O4 C21 H21A 109.5 . . ?
O4 C21 H21B 109.5 . . ?
H21A C21 H21B 109.5 . . ?
O4 C21 H21C 109.5 . . ?
H21A C21 H21C 109.5 . . ?
H21B C21 H21C 109.5 . . ?
O2 C22 C23 124.3(2) . . ?
O2 C22 C27 119.3(2) . . ?
C23 C22 C27 116.4(2) . . ?
C22 C23 C24 121.3(3) . . ?
C22 C23 H23 119.3 . . ?
C24 C23 H23 119.3 . . ?
C25 C24 C23 122.4(3) . . ?
C25 C24 H24 118.8 . . ?
C23 C24 H24 118.8 . . ?
C24 C25 C26 119.1(2) . . ?
C24 C25 H25 120.5 . . ?
C26 C25 H25 120.5 . . ?
C28 C26 C25 124.5(2) . . ?
C28 C26 C27 116.6(2) . . ?
C25 C26 C27 118.9(2) . . ?
N4 C27 C26 122.5(2) . . ?
N4 C27 C22 115.6(2) . . ?
C26 C27 C22 121.9(2) . . ?
C29 C28 C26 120.5(2) . . ?
C29 C28 H28 119.7 . . ?
C26 C28 H28 119.7 . . ?
C28 C29 C30 119.2(2) . . ?
C28 C29 H29 120.4 . . ?
C30 C29 H29 120.4 . . ?
N4 C30 C29 121.5(2) . . ?
N4 C30 C31 113.9(2) . . ?
C29 C30 C31 124.5(2) . . ?
N5 C31 N6 112.6(2) . . ?
N5 C31 C30 120.7(2) . . ?
N6 C31 C30 126.6(2) . . ?
N6 C32 C37 106.6(2) . . ?
N6 C32 C33 131.3(2) . . ?
C37 C32 C33 122.0(3) . . ?
C34 C33 C32 116.6(3) . . ?
C34 C33 H33 121.7 . . ?
C32 C33 H33 121.7 . . ?
C33 C34 C35 121.9(3) . . ?
C33 C34 H34 119.0 . . ?
C35 C34 H34 119.0 . . ?
O5 C35 C36 123.8(3) . . ?
O5 C35 C34 114.5(2) . . ?
C36 C35 C34 121.6(3) . . ?
C35 C36 C37 117.1(2) . . ?
C35 C36 H36 121.5 . . ?
C37 C36 H36 121.5 . . ?
N5 C37 C32 109.2(2) . . ?
N5 C37 C36 130.1(2) . . ?
C32 C37 C36 120.7(2) . . ?
N6 C38 C39 113.7(2) . . ?
N6 C38 H38A 108.8 . . ?
C39 C38 H38A 108.8 . . ?
N6 C38 H38B 108.8 . . ?
C39 C38 H38B 108.8 . . ?
H38A C38 H38B 107.7 . . ?
C38 C39 C40 112.0(3) . . ?
C38 C39 H39A 109.2 . . ?
C40 C39 H39A 109.2 . . ?
C38 C39 H39B 109.2 . . ?
C40 C39 H39B 109.2 . . ?
H39A C39 H39B 107.9 . . ?
C41A C40 C41B 82.0(5) . . ?
C41A C40 C39 122.5(4) . . ?
C41B C40 C39 120.3(5) . . ?
C41A C40 H40A 106.7 . . ?
C39 C40 H40A 106.7 . . ?
C41A C40 H40B 106.7 . . ?
C41B C40 H40B 117.0 . . ?
C39 C40 H40B 106.7 . . ?
H40A C40 H40B 106.6 . . ?
C40 C41A H41A 109.5 . . ?
C40 C41A H41B 109.5 . . ?
H41A C41A H41B 109.5 . . ?
C40 C41A H41C 109.5 . . ?
H41A C41A H41C 109.5 . . ?
H41B C41A H41C 109.5 . . ?
C40 C41B H41D 109.5 . . ?
C40 C41B H41E 109.5 . . ?
H41D C41B H41E 109.5 . . ?
C40 C41B H41F 109.5 . . ?
H41D C41B H41F 109.5 . . ?
H41E C41B H41F 109.5 . . ?
O5 C42 H42A 109.5 . . ?
O5 C42 H42B 109.5 . . ?
H42A C42 H42B 109.5 . . ?
O5 C42 H42C 109.5 . . ?
H42A C42 H42C 109.5 . . ?
H42B C42 H42C 109.5 . . ?
O3 C43 C44 124.6(2) . . ?
O3 C43 C48 119.1(2) . . ?
C44 C43 C48 116.3(2) . . ?
C43 C44 C45 121.4(3) . . ?
C43 C44 H44 119.3 . . ?
C45 C44 H44 119.3 . . ?
C46 C45 C44 122.3(3) . . ?
C46 C45 H45 118.8 . . ?
C44 C45 H45 118.8 . . ?
C45 C46 C47 119.3(3) . . ?
C45 C46 H46 120.4 . . ?
C47 C46 H46 120.4 . . ?
C49 C47 C46 124.8(2) . . ?
C49 C47 C48 116.1(2) . . ?
C46 C47 C48 119.0(2) . . ?
N7 C48 C47 122.4(2) . . ?
N7 C48 C43 116.0(2) . . ?
C47 C48 C43 121.6(2) . . ?
C50 C49 C47 121.0(2) . . ?
C50 C49 H49 119.5 . . ?
C47 C49 H49 119.5 . . ?
C49 C50 C51 119.4(2) . . ?
C49 C50 H50 120.3 . . ?
C51 C50 H50 120.3 . . ?
N7 C51 C50 121.1(2) . . ?
N7 C51 C52 112.9(2) . . ?
C50 C51 C52 125.9(2) . . ?
N8 C52 N9 112.3(2) . . ?
N8 C52 C51 120.2(2) . . ?
N9 C52 C51 127.3(2) . . ?
N9 C53 C58 106.2(2) . . ?
N9 C53 C54 132.2(2) . . ?
C58 C53 C54 121.6(3) . . ?
C55 C54 C53 117.0(3) . . ?
C55 C54 H54 121.5 . . ?
C53 C54 H54 121.5 . . ?
C54 C55 C56 122.2(3) . . ?
C54 C55 H55 118.9 . . ?
C56 C55 H55 118.9 . . ?
O6 C56 C57 124.4(2) . . ?
O6 C56 C55 114.4(2) . . ?
C57 C56 C55 121.1(3) . . ?
C56 C57 C58 117.1(2) . . ?
C56 C57 H57 121.5 . . ?
C58 C57 H57 121.5 . . ?
N8 C58 C53 109.3(2) . . ?
N8 C58 C57 129.6(2) . . ?
C53 C58 C57 121.0(2) . . ?
N9 C59 C60 112.6(2) . . ?
N9 C59 H59A 109.1 . . ?
C60 C59 H59A 109.1 . . ?
N9 C59 H59B 109.1 . . ?
C60 C59 H59B 109.1 . . ?
H59A C59 H59B 107.8 . . ?
C59 C60 C61 111.8(2) . . ?
C59 C60 H60A 109.3 . . ?
C61 C60 H60A 109.3 . . ?
C59 C60 H60B 109.3 . . ?
C61 C60 H60B 109.3 . . ?
H60A C60 H60B 107.9 . . ?
C62 C61 C60 112.8(3) . . ?
C62 C61 H61A 109.0 . . ?
C60 C61 H61A 109.0 . . ?
C62 C61 H61B 109.0 . . ?
C60 C61 H61B 109.0 . . ?
H61A C61 H61B 107.8 . . ?
C61 C62 H62A 109.5 . . ?
C61 C62 H62B 109.5 . . ?
H62A C62 H62B 109.5 . . ?
C61 C62 H62C 109.5 . . ?
H62A C62 H62C 109.5 . . ?
H62B C62 H62C 109.5 . . ?
O6 C63 H63A 109.5 . . ?
O6 C63 H63B 109.5 . . ?
H63A C63 H63B 109.5 . . ?
O6 C63 H63C 109.5 . . ?
H63A C63 H63C 109.5 . . ?
H63B C63 H63C 109.5 . . ?
C65 C64 H64A 109.5 . . ?
C65 C64 H64B 109.5 . . ?
H64A C64 H64B 109.5 . . ?
C65 C64 H64C 109.5 . . ?
H64A C64 H64C 109.5 . . ?
H64B C64 H64C 109.5 . . ?
N10 C65 C64 179.3(4) . . ?
C67 C66 H66A 109.5 . . ?
C67 C66 H66B 109.5 . . ?
H66A C66 H66B 109.5 . . ?
C67 C66 H66C 109.5 . . ?
H66A C66 H66C 109.5 . . ?
H66B C66 H66C 109.5 . . ?
N11 C67 C66 178.8(4) . . ?
C69 C68 H68A 109.5 . . ?
C69 C68 H68B 109.5 . . ?
H68A C68 H68B 109.5 . . ?
C69 C68 H68C 109.5 . . ?
H68A C68 H68C 109.5 . . ?
H68B C68 H68C 109.5 . . ?
N12 C69 C68 178.1(7) . . ?
C71A C70A H70A 109.5 . . ?
C71A C70A H70B 109.5 . . ?
H70A C70A H70B 109.5 . . ?
C71A C70A H70C 109.5 . . ?
H70A C70A H70C 109.5 . . ?
H70B C70A H70C 109.5 . . ?
N13A C71A C70A 176.3(13) . . ?
C71B C70B H70D 109.5 . . ?
C71B C70B H70E 109.5 . . ?
H70D C70B H70E 109.5 . . ?
C71B C70B H70F 109.5 . . ?
H70D C70B H70F 109.5 . . ?
H70E C70B H70F 109.5 . . ?
N13B C71B C70B 170(2) . . ?
C73A C72A H72A 109.5 . . ?
C73A C72A H72B 109.5 . . ?
H72A C72A H72B 109.5 . . ?
C73A C72A H72C 109.5 . . ?
H72A C72A H72C 109.5 . . ?
H72B C72A H72C 109.5 . . ?
N14A C73A C72A 175.7(16) . . ?
C73B C72B H72D 109.5 . . ?
C73B C72B H72E 109.5 . . ?
H72D C72B H72E 109.5 . . ?
C73B C72B H72F 109.5 . . ?
H72D C72B H72F 109.5 . . ?
H72E C72B H72F 109.5 . . ?
N14B C73B C72B 178(2) . . ?

loop_
_geom_bond_atom_site_label_1
_geom_bond_atom_site_label_2
_geom_bond_distance
_geom_bond_site_symmetry_2
_geom_bond_publ_flag
Nd1 O1 2.3756(17) . ?
Nd1 O3 2.4083(17) . ?
Nd1 O2 2.4084(17) . ?
Nd1 N1 2.603(2) . ?
Nd1 N7 2.622(2) . ?
Nd1 N4 2.671(2) . ?
Nd1 N2 2.676(2) . ?
Nd1 N8 2.687(2) . ?
Nd1 N5 2.777(2) . ?
O1 C1 1.307(3) . ?
O2 C22 1.302(3) . ?
O3 C43 1.307(3) . ?
O4 C14 1.372(3) . ?
O4 C21 1.424(3) . ?
O5 C35 1.370(3) . ?
O5 C42 1.413(4) . ?
O6 C56 1.369(3) . ?
O6 C63 1.422(4) . ?
N1 C9 1.326(3) . ?
N1 C6 1.347(3) . ?
N2 C10 1.344(3) . ?
N2 C16 1.380(3) . ?
N3 C10 1.370(3) . ?
N3 C11 1.385(3) . ?
N3 C17 1.475(3) . ?
N4 C30 1.328(3) . ?
N4 C27 1.353(3) . ?
N5 C31 1.330(3) . ?
N5 C37 1.382(3) . ?
N6 C31 1.368(3) . ?
N6 C32 1.383(3) . ?
N6 C38 1.468(3) . ?
N7 C51 1.332(3) . ?
N7 C48 1.358(3) . ?
N8 C52 1.323(3) . ?
N8 C58 1.381(3) . ?
N9 C52 1.373(3) . ?
N9 C53 1.380(3) . ?
N9 C59 1.471(3) . ?
C1 C2 1.390(4) . ?
C1 C6 1.448(4) . ?
C2 C3 1.402(4) . ?
C2 H2 0.9500 . ?
C3 C4 1.371(4) . ?
C3 H3 0.9500 . ?
C4 C5 1.405(4) . ?
C4 H4 0.9500 . ?
C5 C7 1.411(4) . ?
C5 C6 1.421(4) . ?
C7 C8 1.358(4) . ?
C7 H7 0.9500 . ?
C8 C9 1.416(4) . ?
C8 H8 0.9500 . ?
C9 C10 1.464(4) . ?
C11 C16 1.397(3) . ?
C11 C12 1.398(4) . ?
C12 C13 1.374(4) . ?
C12 H12 0.9500 . ?
C13 C14 1.416(4) . ?
C13 H13 0.9500 . ?
C14 C15 1.380(4) . ?
C15 C16 1.400(4) . ?
C15 H15 0.9500 . ?
C17 C18 1.521(4) . ?
C17 H17A 0.9900 . ?
C17 H17B 0.9900 . ?
C18 C19 1.516(4) . ?
C18 H18A 0.9900 . ?
C18 H18B 0.9900 . ?
C19 C20 1.527(4) . ?
C19 H19A 0.9900 . ?
C19 H19B 0.9900 . ?
C20 H20A 0.9800 . ?
C20 H20B 0.9800 . ?
C20 H20C 0.9800 . ?
C21 H21A 0.9800 . ?
C21 H21B 0.9800 . ?
C21 H21C 0.9800 . ?
C22 C23 1.393(4) . ?
C22 C27 1.442(4) . ?
C23 C24 1.404(4) . ?
C23 H23 0.9500 . ?
C24 C25 1.372(4) . ?
C24 H24 0.9500 . ?
C25 C26 1.412(4) . ?
C25 H25 0.9500 . ?
C26 C28 1.411(4) . ?
C26 C27 1.421(3) . ?
C28 C29 1.364(4) . ?
C28 H28 0.9500 . ?
C29 C30 1.424(3) . ?
C29 H29 0.9500 . ?
C30 C31 1.465(3) . ?
C32 C37 1.394(4) . ?
C32 C33 1.398(4) . ?
C33 C34 1.371(4) . ?
C33 H33 0.9500 . ?
C34 C35 1.407(4) . ?
C34 H34 0.9500 . ?
C35 C36 1.374(4) . ?
C36 C37 1.403(4) . ?
C36 H36 0.9500 . ?
C38 C39 1.516(4) . ?
C38 H38A 0.9900 . ?
C38 H38B 0.9900 . ?
C39 C40 1.518(4) . ?
C39 H39A 0.9900 . ?
C39 H39B 0.9900 . ?
C40 C41A 1.335(7) . ?
C40 C41B 1.394(8) . ?
C40 H40A 0.9900 . ?
C40 H40B 0.9900 . ?
C41A H41A 0.9800 . ?
C41A H41B 0.9800 . ?
C41A H41C 0.9800 . ?
C41B H41D 0.9800 . ?
C41B H41E 0.9800 . ?
C41B H41F 0.9800 . ?
C42 H42A 0.9800 . ?
C42 H42B 0.9800 . ?
C42 H42C 0.9800 . ?
C43 C44 1.391(4) . ?
C43 C48 1.447(3) . ?
C44 C45 1.409(4) . ?
C44 H44 0.9500 . ?
C45 C46 1.362(4) . ?
C45 H45 0.9500 . ?
C46 C47 1.416(4) . ?
C46 H46 0.9500 . ?
C47 C49 1.410(4) . ?
C47 C48 1.417(3) . ?
C49 C50 1.358(4) . ?
C49 H49 0.9500 . ?
C50 C51 1.414(4) . ?
C50 H50 0.9500 . ?
C51 C52 1.472(4) . ?
C53 C58 1.398(3) . ?
C53 C54 1.401(4) . ?
C54 C55 1.363(4) . ?
C54 H54 0.9500 . ?
C55 C56 1.414(4) . ?
C55 H55 0.9500 . ?
C56 C57 1.381(4) . ?
C57 C58 1.404(4) . ?
C57 H57 0.9500 . ?
C59 C60 1.508(4) . ?
C59 H59A 0.9900 . ?
C59 H59B 0.9900 . ?
C60 C61 1.529(4) . ?
C60 H60A 0.9900 . ?
C60 H60B 0.9900 . ?
C61 C62 1.509(5) . ?
C61 H61A 0.9900 . ?
C61 H61B 0.9900 . ?
C62 H62A 0.9800 . ?
C62 H62B 0.9800 . ?
C62 H62C 0.9800 . ?
C63 H63A 0.9800 . ?
C63 H63B 0.9800 . ?
C63 H63C 0.9800 . ?
C64 C65 1.449(4) . ?
C64 H64A 0.9800 . ?
C64 H64B 0.9800 . ?
C64 H64C 0.9800 . ?
C65 N10 1.128(4) . ?
C66 C67 1.442(5) . ?
C66 H66A 0.9800 . ?
C66 H66B 0.9800 . ?
C66 H66C 0.9800 . ?
C67 N11 1.128(4) . ?
C68 C69 1.403(6) . ?
C68 H68A 0.9800 . ?
C68 H68B 0.9800 . ?
C68 H68C 0.9800 . ?
C69 N12 1.082(5) . ?
C70A C71A 1.39(3) . ?
C70A H70A 0.9800 . ?
C70A H70B 0.9800 . ?
C70A H70C 0.9800 . ?
C71A N13A 1.120(8) . ?
C70B C71B 1.39(4) . ?
C70B H70D 0.9800 . ?
C70B H70E 0.9800 . ?
C70B H70F 0.9800 . ?
C71B N13B 1.134(14) . ?
C72A C73A 1.49(2) . ?
C72A H72A 0.9800 . ?
C72A H72B 0.9800 . ?
C72A H72C 0.9800 . ?
C73A N14A 1.097(12) . ?
C72B C73B 1.35(3) . ?
C72B H72D 0.9800 . ?
C72B H72E 0.9800 . ?
C72B H72F 0.9800 . ?
C73B N14B 1.11(2) . ?

loop_
_geom_torsion_atom_site_label_1
_geom_torsion_atom_site_label_2
_geom_torsion_atom_site_label_3
_geom_torsion_atom_site_label_4
_geom_torsion
_geom_torsion_site_symmetry_1
_geom_torsion_site_symmetry_2
_geom_torsion_site_symmetry_3
_geom_torsion_site_symmetry_4
_geom_torsion_publ_flag
O3 Nd1 O1 C1 86.69(19) . . . . ?
O2 Nd1 O1 C1 -56.98(19) . . . . ?
N1 Nd1 O1 C1 14.48(18) . . . . ?
N7 Nd1 O1 C1 150.1(2) . . . . ?
N4 Nd1 O1 C1 -90.8(2) . . . . ?
N2 Nd1 O1 C1 16.3(2) . . . . ?
N8 Nd1 O1 C1 -147.8(2) . . . . ?
N5 Nd1 O1 C1 169.87(17) . . . . ?
O1 Nd1 O2 C22 -170.06(18) . . . . ?
O3 Nd1 O2 C22 116.29(18) . . . . ?
N1 Nd1 O2 C22 122.99(19) . . . . ?
N7 Nd1 O2 C22 -123.86(18) . . . . ?
N4 Nd1 O2 C22 -17.01(17) . . . . ?
N2 Nd1 O2 C22 60.47(18) . . . . ?
N8 Nd1 O2 C22 -89.19(18) . . . . ?
N5 Nd1 O2 C22 -19.3(2) . . . . ?
O1 Nd1 O3 C43 55.08(18) . . . . ?
O2 Nd1 O3 C43 125.14(17) . . . . ?
N1 Nd1 O3 C43 118.64(19) . . . . ?
N7 Nd1 O3 C43 -18.83(17) . . . . ?
N4 Nd1 O3 C43 -127.62(17) . . . . ?
N2 Nd1 O3 C43 -176.39(19) . . . . ?
N8 Nd1 O3 C43 -23.3(2) . . . . ?
N5 Nd1 O3 C43 -90.89(18) . . . . ?
O1 Nd1 N1 C9 179.7(2) . . . . ?
O3 Nd1 N1 C9 82.4(2) . . . . ?
O2 Nd1 N1 C9 -93.3(2) . . . . ?
N7 Nd1 N1 C9 127.64(19) . . . . ?
N4 Nd1 N1 C9 -52.8(2) . . . . ?
N2 Nd1 N1 C9 1.31(18) . . . . ?
N8 Nd1 N1 C9 -151.70(18) . . . . ?
N5 Nd1 N1 C9 23.7(2) . . . . ?
O1 Nd1 N1 C6 -14.32(16) . . . . ?
O3 Nd1 N1 C6 -111.55(17) . . . . ?
O2 Nd1 N1 C6 72.75(17) . . . . ?
N7 Nd1 N1 C6 -66.33(18) . . . . ?
N4 Nd1 N1 C6 113.21(16) . . . . ?
N2 Nd1 N1 C6 167.33(19) . . . . ?
N8 Nd1 N1 C6 14.3(2) . . . . ?
N5 Nd1 N1 C6 -170.31(15) . . . . ?
O1 Nd1 N2 C10 10.2(2) . . . . ?
O3 Nd1 N2 C10 -67.25(17) . . . . ?
O2 Nd1 N2 C10 80.79(17) . . . . ?
N1 Nd1 N2 C10 12.02(16) . . . . ?
N7 Nd1 N2 C10 -95.57(18) . . . . ?
N4 Nd1 N2 C10 144.51(18) . . . . ?
N8 Nd1 N2 C10 158.71(16) . . . . ?
N5 Nd1 N2 C10 -155.28(17) . . . . ?
O1 Nd1 N2 C16 159.1(2) . . . . ?
O3 Nd1 N2 C16 81.7(2) . . . . ?
O2 Nd1 N2 C16 -130.2(2) . . . . ?
N1 Nd1 N2 C16 161.0(2) . . . . ?
N7 Nd1 N2 C16 53.4(2) . . . . ?
N4 Nd1 N2 C16 -66.5(2) . . . . ?
N8 Nd1 N2 C16 -52.3(3) . . . . ?
N5 Nd1 N2 C16 -6.3(2) . . . . ?
O1 Nd1 N4 C30 -136.13(17) . . . . ?
O3 Nd1 N4 C30 47.6(2) . . . . ?
O2 Nd1 N4 C30 -173.80(19) . . . . ?
N1 Nd1 N4 C30 143.61(17) . . . . ?
N7 Nd1 N4 C30 -36.8(2) . . . . ?
N2 Nd1 N4 C30 95.98(18) . . . . ?
N8 Nd1 N4 C30 -76.43(18) . . . . ?
N5 Nd1 N4 C30 3.94(16) . . . . ?
O1 Nd1 N4 C27 51.80(18) . . . . ?
O3 Nd1 N4 C27 -124.47(15) . . . . ?
O2 Nd1 N4 C27 14.13(14) . . . . ?
N1 Nd1 N4 C27 -28.46(17) . . . . ?
N7 Nd1 N4 C27 151.08(14) . . . . ?
N2 Nd1 N4 C27 -76.09(16) . . . . ?
N8 Nd1 N4 C27 111.50(16) . . . . ?
N5 Nd1 N4 C27 -168.13(17) . . . . ?
O1 Nd1 N5 C31 109.16(17) . . . . ?
O3 Nd1 N5 C31 -166.87(17) . . . . ?
O2 Nd1 N5 C31 -12.50(18) . . . . ?
N1 Nd1 N5 C31 -111.60(17) . . . . ?
N7 Nd1 N5 C31 129.18(17) . . . . ?
N4 Nd1 N5 C31 -14.89(15) . . . . ?
N2 Nd1 N5 C31 -91.84(17) . . . . ?
N8 Nd1 N5 C31 65.39(16) . . . . ?
O1 Nd1 N5 C37 -40.7(3) . . . . ?
O3 Nd1 N5 C37 43.2(2) . . . . ?
O2 Nd1 N5 C37 -162.40(19) . . . . ?
N1 Nd1 N5 C37 98.5(2) . . . . ?
N7 Nd1 N5 C37 -20.7(2) . . . . ?
N4 Nd1 N5 C37 -164.8(2) . . . . ?
N2 Nd1 N5 C37 118.3(2) . . . . ?
N8 Nd1 N5 C37 -84.5(2) . . . . ?
O1 Nd1 N7 C51 89.94(18) . . . . ?
O3 Nd1 N7 C51 -173.5(2) . . . . ?
O2 Nd1 N7 C51 43.0(2) . . . . ?
N1 Nd1 N7 C51 137.30(17) . . . . ?
N4 Nd1 N7 C51 -42.2(2) . . . . ?
N2 Nd1 N7 C51 -142.98(17) . . . . ?
N8 Nd1 N7 C51 2.28(17) . . . . ?
N5 Nd1 N7 C51 -78.57(18) . . . . ?
O1 Nd1 N7 C48 -79.77(16) . . . . ?
O3 Nd1 N7 C48 16.75(15) . . . . ?
O2 Nd1 N7 C48 -126.75(16) . . . . ?
N1 Nd1 N7 C48 -32.41(18) . . . . ?
N4 Nd1 N7 C48 148.06(15) . . . . ?
N2 Nd1 N7 C48 47.31(19) . . . . ?
N8 Nd1 N7 C48 -167.43(18) . . . . ?
N5 Nd1 N7 C48 111.72(17) . . . . ?
O1 Nd1 N8 C52 -90.24(17) . . . . ?
O3 Nd1 N8 C52 -7.5(2) . . . . ?
O2 Nd1 N8 C52 -168.65(17) . . . . ?
N1 Nd1 N8 C52 -116.24(18) . . . . ?
N7 Nd1 N8 C52 -12.11(16) . . . . ?
N4 Nd1 N8 C52 129.18(18) . . . . ?
N2 Nd1 N8 C52 114.81(19) . . . . ?
N5 Nd1 N8 C52 66.54(17) . . . . ?
O1 Nd1 N8 C58 112.1(2) . . . . ?
O3 Nd1 N8 C58 -165.2(2) . . . . ?
O2 Nd1 N8 C58 33.7(2) . . . . ?
N1 Nd1 N8 C58 86.1(2) . . . . ?
N7 Nd1 N8 C58 -169.7(2) . . . . ?
N4 Nd1 N8 C58 -28.5(2) . . . . ?
N2 Nd1 N8 C58 -42.8(3) . . . . ?
N5 Nd1 N8 C58 -91.1(2) . . . . ?
Nd1 O1 C1 C2 166.9(2) . . . . ?
Nd1 O1 C1 C6 -13.4(3) . . . . ?
O1 C1 C2 C3 -179.3(3) . . . . ?
C6 C1 C2 C3 1.0(4) . . . . ?
C1 C2 C3 C4 -0.2(5) . . . . ?
C2 C3 C4 C5 -0.4(5) . . . . ?
C3 C4 C5 C7 178.6(3) . . . . ?
C3 C4 C5 C6 0.2(4) . . . . ?
C9 N1 C6 C5 -0.5(4) . . . . ?
Nd1 N1 C6 C5 -167.1(2) . . . . ?
C9 N1 C6 C1 -179.5(2) . . . . ?
Nd1 N1 C6 C1 13.9(3) . . . . ?
C4 C5 C6 N1 -178.4(2) . . . . ?
C7 C5 C6 N1 3.1(4) . . . . ?
C4 C5 C6 C1 0.6(4) . . . . ?
C7 C5 C6 C1 -177.9(2) . . . . ?
O1 C1 C6 N1 -1.9(3) . . . . ?
C2 C1 C6 N1 177.9(2) . . . . ?
O1 C1 C6 C5 179.1(2) . . . . ?
C2 C1 C6 C5 -1.2(4) . . . . ?
C4 C5 C7 C8 179.1(3) . . . . ?
C6 C5 C7 C8 -2.6(4) . . . . ?
C5 C7 C8 C9 -0.4(4) . . . . ?
C6 N1 C9 C8 -2.8(4) . . . . ?
Nd1 N1 C9 C8 162.59(19) . . . . ?
C6 N1 C9 C10 -178.5(2) . . . . ?
Nd1 N1 C9 C10 -13.2(3) . . . . ?
C7 C8 C9 N1 3.2(4) . . . . ?
C7 C8 C9 C10 178.4(3) . . . . ?
C16 N2 C10 N3 -1.1(3) . . . . ?
Nd1 N2 C10 N3 156.42(16) . . . . ?
C16 N2 C10 C9 177.3(2) . . . . ?
Nd1 N2 C10 C9 -25.2(3) . . . . ?
C11 N3 C10 N2 0.5(3) . . . . ?
C17 N3 C10 N2 -164.9(2) . . . . ?
C11 N3 C10 C9 -177.8(2) . . . . ?
C17 N3 C10 C9 16.8(4) . . . . ?
N1 C9 C10 N2 26.0(3) . . . . ?
C8 C9 C10 N2 -149.6(3) . . . . ?
N1 C9 C10 N3 -155.9(2) . . . . ?
C8 C9 C10 N3 28.6(4) . . . . ?
C10 N3 C11 C16 0.3(3) . . . . ?
C17 N3 C11 C16 167.2(2) . . . . ?
C10 N3 C11 C12 179.7(3) . . . . ?
C17 N3 C11 C12 -13.4(4) . . . . ?
N3 C11 C12 C13 -179.7(3) . . . . ?
C16 C11 C12 C13 -0.3(4) . . . . ?
C11 C12 C13 C14 0.9(4) . . . . ?
C21 O4 C14 C15 3.1(4) . . . . ?
C21 O4 C14 C13 -176.2(2) . . . . ?
C12 C13 C14 O4 178.6(2) . . . . ?
C12 C13 C14 C15 -0.7(4) . . . . ?
O4 C14 C15 C16 -179.5(2) . . . . ?
C13 C14 C15 C16 -0.2(4) . . . . ?
C10 N2 C16 C11 1.2(3) . . . . ?
Nd1 N2 C16 C11 -149.76(18) . . . . ?
C10 N2 C16 C15 -178.7(3) . . . . ?
Nd1 N2 C16 C15 30.3(4) . . . . ?
N3 C11 C16 N2 -1.0(3) . . . . ?
C12 C11 C16 N2 179.5(2) . . . . ?
N3 C11 C16 C15 179.0(2) . . . . ?
C12 C11 C16 C15 -0.6(4) . . . . ?
C14 C15 C16 N2 -179.3(2) . . . . ?
C14 C15 C16 C11 0.8(4) . . . . ?
C10 N3 C17 C18 95.9(3) . . . . ?
C11 N3 C17 C18 -67.6(3) . . . . ?
N3 C17 C18 C19 -68.4(3) . . . . ?
C17 C18 C19 C20 175.9(2) . . . . ?
Nd1 O2 C22 C23 -163.50(19) . . . . ?
Nd1 O2 C22 C27 18.5(3) . . . . ?
O2 C22 C23 C24 -176.5(2) . . . . ?
C27 C22 C23 C24 1.6(4) . . . . ?
C22 C23 C24 C25 0.0(4) . . . . ?
C23 C24 C25 C26 -0.4(4) . . . . ?
C24 C25 C26 C28 179.3(2) . . . . ?
C24 C25 C26 C27 -0.7(4) . . . . ?
C30 N4 C27 C26 -2.1(3) . . . . ?
Nd1 N4 C27 C26 170.44(17) . . . . ?
C30 N4 C27 C22 176.0(2) . . . . ?
Nd1 N4 C27 C22 -11.5(2) . . . . ?
C28 C26 C27 N4 0.3(3) . . . . ?
C25 C26 C27 N4 -179.6(2) . . . . ?
C28 C26 C27 C22 -177.6(2) . . . . ?
C25 C26 C27 C22 2.4(3) . . . . ?
O2 C22 C27 N4 -2.7(3) . . . . ?
C23 C22 C27 N4 179.2(2) . . . . ?
O2 C22 C27 C26 175.4(2) . . . . ?
C23 C22 C27 C26 -2.8(3) . . . . ?
C25 C26 C28 C29 -179.2(2) . . . . ?
C27 C26 C28 C29 0.9(3) . . . . ?
C26 C28 C29 C30 -0.4(4) . . . . ?
C27 N4 C30 C29 2.7(3) . . . . ?
Nd1 N4 C30 C29 -169.05(16) . . . . ?
C27 N4 C30 C31 178.03(19) . . . . ?
Nd1 N4 C30 C31 6.3(3) . . . . ?
C28 C29 C30 N4 -1.5(3) . . . . ?
C28 C29 C30 C31 -176.3(2) . . . . ?
C37 N5 C31 N6 0.6(3) . . . . ?
Nd1 N5 C31 N6 -157.21(15) . . . . ?
C37 N5 C31 C30 -176.3(2) . . . . ?
Nd1 N5 C31 C30 26.0(3) . . . . ?
C32 N6 C31 N5 -0.8(3) . . . . ?
C38 N6 C31 N5 169.2(2) . . . . ?
C32 N6 C31 C30 175.8(2) . . . . ?
C38 N6 C31 C30 -14.2(4) . . . . ?
N4 C30 C31 N5 -22.1(3) . . . . ?
C29 C30 C31 N5 153.1(2) . . . . ?
N4 C30 C31 N6 161.5(2) . . . . ?
C29 C30 C31 N6 -23.3(4) . . . . ?
C31 N6 C32 C37 0.7(3) . . . . ?
C38 N6 C32 C37 -170.2(2) . . . . ?
C31 N6 C32 C33 178.7(3) . . . . ?
C38 N6 C32 C33 7.9(4) . . . . ?
N6 C32 C33 C34 -178.7(3) . . . . ?
C37 C32 C33 C34 -0.9(4) . . . . ?
C32 C33 C34 C35 -0.3(4) . . . . ?
C42 O5 C35 C36 13.8(4) . . . . ?
C42 O5 C35 C34 -166.9(3) . . . . ?
C33 C34 C35 O5 -178.8(3) . . . . ?
C33 C34 C35 C36 0.6(5) . . . . ?
O5 C35 C36 C37 179.7(2) . . . . ?
C34 C35 C36 C37 0.4(4) . . . . ?
C31 N5 C37 C32 -0.1(3) . . . . ?
Nd1 N5 C37 C32 151.95(17) . . . . ?
C31 N5 C37 C36 179.3(2) . . . . ?
Nd1 N5 C37 C36 -28.7(4) . . . . ?
N6 C32 C37 N5 -0.4(3) . . . . ?
C33 C32 C37 N5 -178.7(2) . . . . ?
N6 C32 C37 C36 -179.8(2) . . . . ?
C33 C32 C37 C36 1.9(4) . . . . ?
C35 C36 C37 N5 179.1(2) . . . . ?
C35 C36 C37 C32 -1.6(4) . . . . ?
C31 N6 C38 C39 108.1(3) . . . . ?
C32 N6 C38 C39 -83.4(3) . . . . ?
N6 C38 C39 C40 -179.7(3) . . . . ?
C38 C39 C40 C41A 72.8(6) . . . . ?
C38 C39 C40 C41B 173.2(6) . . . . ?
Nd1 O3 C43 C44 -162.2(2) . . . . ?
Nd1 O3 C43 C48 19.4(3) . . . . ?
O3 C43 C44 C45 -179.3(3) . . . . ?
C48 C43 C44 C45 -0.9(4) . . . . ?
C43 C44 C45 C46 1.8(5) . . . . ?
C44 C45 C46 C47 -0.1(4) . . . . ?
C45 C46 C47 C49 175.7(3) . . . . ?
C45 C46 C47 C48 -2.4(4) . . . . ?
C51 N7 C48 C47 -3.2(4) . . . . ?
Nd1 N7 C48 C47 167.10(18) . . . . ?
C51 N7 C48 C43 175.1(2) . . . . ?
Nd1 N7 C48 C43 -14.6(3) . . . . ?
C49 C47 C48 N7 3.2(4) . . . . ?
C46 C47 C48 N7 -178.5(2) . . . . ?
C49 C47 C48 C43 -175.0(2) . . . . ?
C46 C47 C48 C43 3.2(4) . . . . ?
O3 C43 C48 N7 -1.4(3) . . . . ?
C44 C43 C48 N7 -179.9(2) . . . . ?
O3 C43 C48 C47 176.9(2) . . . . ?
C44 C43 C48 C47 -1.6(4) . . . . ?
C46 C47 C49 C50 -178.7(3) . . . . ?
C48 C47 C49 C50 -0.5(4) . . . . ?
C47 C49 C50 C51 -2.0(4) . . . . ?
C48 N7 C51 C50 0.4(3) . . . . ?
Nd1 N7 C51 C50 -168.75(17) . . . . ?
C48 N7 C51 C52 175.6(2) . . . . ?
Nd1 N7 C51 C52 6.5(3) . . . . ?
C49 C50 C51 N7 2.2(4) . . . . ?
C49 C50 C51 C52 -172.4(2) . . . . ?
C58 N8 C52 N9 0.8(3) . . . . ?
Nd1 N8 C52 N9 -162.47(15) . . . . ?
C58 N8 C52 C51 -175.2(2) . . . . ?
Nd1 N8 C52 C51 21.5(3) . . . . ?
C53 N9 C52 N8 -0.3(3) . . . . ?
C59 N9 C52 N8 170.6(2) . . . . ?
C53 N9 C52 C51 175.4(2) . . . . ?
C59 N9 C52 C51 -13.7(4) . . . . ?
N7 C51 C52 N8 -18.6(3) . . . . ?
C50 C51 C52 N8 156.3(2) . . . . ?
N7 C51 C52 N9 166.0(2) . . . . ?
C50 C51 C52 N9 -19.1(4) . . . . ?
C52 N9 C53 C58 -0.4(3) . . . . ?
C59 N9 C53 C58 -172.2(2) . . . . ?
C52 N9 C53 C54 -178.3(3) . . . . ?
C59 N9 C53 C54 9.9(4) . . . . ?
N9 C53 C54 C55 176.9(3) . . . . ?
C58 C53 C54 C55 -0.7(4) . . . . ?
C53 C54 C55 C56 -1.0(4) . . . . ?
C63 O6 C56 C57 -1.0(4) . . . . ?
C63 O6 C56 C55 179.1(3) . . . . ?
C54 C55 C56 O6 -178.5(3) . . . . ?
C54 C55 C56 C57 1.6(5) . . . . ?
O6 C56 C57 C58 179.7(2) . . . . ?
C55 C56 C57 C58 -0.4(4) . . . . ?
C52 N8 C58 C53 -1.1(3) . . . . ?
Nd1 N8 C58 C53 158.46(17) . . . . ?
C52 N8 C58 C57 175.9(3) . . . . ?
Nd1 N8 C58 C57 -24.6(4) . . . . ?
N9 C53 C58 N8 0.9(3) . . . . ?
C54 C53 C58 N8 179.1(2) . . . . ?
N9 C53 C58 C57 -176.3(2) . . . . ?
C54 C53 C58 C57 1.8(4) . . . . ?
C56 C57 C58 N8 -177.9(2) . . . . ?
C56 C57 C58 C53 -1.2(4) . . . . ?
C52 N9 C59 C60 -69.3(4) . . . . ?
C53 N9 C59 C60 100.2(3) . . . . ?
N9 C59 C60 C61 -170.3(3) . . . . ?
C59 C60 C61 C62 -175.4(3) . . . . ?
